data_7708927
loop_
_publ_author_name
'Kajiwara, Yuu'
'Miyata, Seiya'
'Nakai, Hidetaka'

_publ_section_title
;
 Unusual motion of the <i>n</i>-methoxypropyl moiety observed in the
 photochromic crystals of an organorhodium dithionite complex with
 <i>n</i>-methoxypropyltetramethylcyclopentadienyl ligands.
;
_journal_issue 1
_journal_name_full 'Dalton transactions (Cambridge, England : 2003)'
_journal_page_first 48
_journal_page_last 52
_journal_paper_doi 10.1039/d1dt03347f
_journal_volume 51
_journal_year 2021
_chemical_absolute_configuration 'CHOOSE rm ad rmad syn or unk'
_chemical_formula_moiety 'C28 H46 O6 Rh2 S2'
_chemical_formula_sum 'C28 H46 O6 Rh2 S2'
_chemical_formula_weight 748.60
_space_group_crystal_system monoclinic
_space_group_IT_number 9
_space_group_name_Hall 'C -2yc'
_space_group_name_H-M_alt 'C 1 c 1'
_atom_sites_solution_hydrogens geom
_atom_sites_solution_primary direct
_atom_sites_solution_secondary difmap
_audit_update_record
;
2021-10-02 deposited with the CCDC.	2021-11-25 downloaded from the CCDC.
;
_cell_angle_alpha 90.0000
_cell_angle_beta 92.909(4)
_cell_angle_gamma 90.0000
_cell_formula_units_Z 4
_cell_length_a 15.1193(5)
_cell_length_b 19.3382(9)
_cell_length_c 10.6585(5)
_cell_measurement_reflns_used 7007
_cell_measurement_temperature 296
_cell_measurement_theta_max 30.59
_cell_measurement_theta_min 3.91
_cell_volume 3112.3(2)
_computing_cell_refinement 'CrysAlisPro 1.171.39.20a (Rigaku OD, 2015)'
_computing_data_collection 'CrysAlisPro 1.171.39.20a (Rigaku OD, 2015)'
_computing_data_reduction 'CrysAlisPro 1.171.39.20a (Rigaku OD, 2015)'
_computing_molecular_graphics 'CrystalStructure 4.2.2'
_computing_publication_material 'CrystalStructure 4.2.2 (Rigaku, 2016)'
_computing_structure_refinement 'SHELXL Version 2014/7 (Sheldrick, 2008)'
_computing_structure_solution 'SHELXT Version 2014/5 (Sheldrick, 2014)'
_diffrn_ambient_temperature 296
_diffrn_detector_area_resol_mean 5.811
_diffrn_measured_fraction_theta_full 0.999
_diffrn_measured_fraction_theta_max 0.905
_diffrn_measurement_device_type 'Rigaku XtaLAB P200'
_diffrn_measurement_method \w
_diffrn_radiation_type 'Mo K\a'
_diffrn_radiation_wavelength 0.71075
_diffrn_reflns_av_R_equivalents 0.0302
_diffrn_reflns_Laue_measured_fraction_full 0.999
_diffrn_reflns_Laue_measured_fraction_max 0.905
_diffrn_reflns_limit_h_max 21
_diffrn_reflns_limit_h_min -21
_diffrn_reflns_limit_k_max 27
_diffrn_reflns_limit_k_min -27
_diffrn_reflns_limit_l_max 15
_diffrn_reflns_limit_l_min -15
_diffrn_reflns_number 16997
_diffrn_reflns_point_group_measured_fraction_full 0.849
_diffrn_reflns_point_group_measured_fraction_max 0.718
_diffrn_reflns_theta_full 25.242
_diffrn_reflns_theta_max 31.114
_diffrn_reflns_theta_min 2.516
_diffrn_standards_number 0
_exptl_absorpt_coefficient_mu 1.230
_exptl_absorpt_correction_T_max 0.884
_exptl_absorpt_correction_T_min 0.831
_exptl_absorpt_correction_type multi-scan
_exptl_absorpt_process_details
;
CrysAlisPro 1.171.39.20a (Rigaku Oxford Diffraction, 2015)
Empirical absorption correction using spherical harmonics,
 implemented in SCALE3 ABSPACK scaling algorithm.
;
_exptl_crystal_colour yellow-orange
_exptl_crystal_density_diffrn 1.598
_exptl_crystal_density_method 'not measured'
_exptl_crystal_description block
_exptl_crystal_F_000 1536.00
_exptl_crystal_size_max 0.200
_exptl_crystal_size_mid 0.150
_exptl_crystal_size_min 0.100
_refine_diff_density_max 0.91
_refine_diff_density_min -0.51
_refine_ls_abs_structure_details
;
 Flack x determined using 2186 quotients [(I+)-(I-)]/[(I+)+(I-)]
 (Parsons, Flack and Wagner, Acta Cryst. B69 (2013) 249-259).
;
_refine_ls_abs_structure_Flack -0.05(4)
_refine_ls_extinction_method none
_refine_ls_goodness_of_fit_ref 1.054
_refine_ls_hydrogen_treatment constr
_refine_ls_number_parameters 371
_refine_ls_number_reflns 7191
_refine_ls_number_restraints 2
_refine_ls_R_factor_all 0.0454
_refine_ls_R_factor_gt 0.0374
_refine_ls_shift/su_max 0.000
_refine_ls_structure_factor_coef Fsqd
_refine_ls_weighting_details 'w = 1/[\s^2^(Fo^2^)+(0.0437P)^2^+7.1415P] where P=(Fo^2^+2Fc^2^)/3'
_refine_ls_weighting_scheme calc
_refine_ls_wR_factor_gt 0.0936
_refine_ls_wR_factor_ref 0.0985
_reflns_Friedel_coverage 0.585
_reflns_Friedel_fraction_full 0.699
_reflns_Friedel_fraction_max 0.531
_reflns_number_gt 6392
_reflns_number_total 7191
_reflns_threshold_expression F^2^>2.0\s(F^2^)
_cod_data_source_file d1dt03347f2.cif
_cod_data_source_block sample3
_cod_depositor_comments 'Adding full bibliography for 7708925--7708931.cif.'
_cod_database_code 7708927

loop_
_space_group_symop_id
_space_group_symop_operation_xyz
1 +X,+Y,+Z
2 +X,-Y,1/2+Z
3 1/2+X,1/2+Y,+Z
4 1/2+X,1/2-Y,1/2+Z

loop_
_atom_site_label
_atom_site_type_symbol
_atom_site_fract_x
_atom_site_fract_y
_atom_site_fract_z
_atom_site_U_iso_or_equiv
_atom_site_adp_type
_atom_site_occupancy
_atom_site_site_symmetry_order
_atom_site_calc_flag
_atom_site_refinement_flags_posn
_atom_site_refinement_flags_adp
_atom_site_refinement_flags_occupancy
_atom_site_disorder_assembly
_atom_site_disorder_group
Rh1 Rh 0.43705(3) 0.14215(2) 0.55714(4) 0.03775(11) Uani 1 1 d . . . . .
Rh2 Rh 0.51100(3) 0.22939(3) 0.40516(4) 0.04077(12) Uani 1 1 d . . . . .
S1 S 0.30462(13) 0.14616(14) 0.4448(2) 0.0714(6) Uani 1 1 d . . . . .
S2 S 0.38476(14) 0.23666(16) 0.2793(2) 0.0755(7) Uani 1 1 d . . . . .
O1 O 0.2856(7) 0.0927(6) 0.3637(11) 0.091(3) Uani 0.77 1 d . . P . .
O2 O 0.2346(6) 0.1777(6) 0.5042(12) 0.105(4) Uani 0.82 1 d . . P . .
O3 O 0.3899(6) 0.2017(5) 0.1616(8) 0.105(3) Uani 0.98 1 d . . P . .
O4 O 0.3374(8) 0.2975(8) 0.2849(12) 0.100(4) Uani 0.66 1 d . . P . .
O5 O 0.3211(13) 0.1618(13) 0.3039(18) 0.052(5) Uani 0.25 1 d . . P . .
O6 O 0.2991(8) 0.2213(8) 0.3598(14) 0.082(4) Uani 0.52 1 d . . P . .
O7 O 0.7589(7) -0.0297(8) 0.6144(14) 0.147(5) Uani 1 1 d . . . . .
O8 O 0.4978(7) 0.5459(5) 0.3346(11) 0.117(3) Uani 1 1 d . . . . .
C1 C 0.5345(5) 0.0822(4) 0.6853(7) 0.0501(16) Uani 1 1 d . . . . .
C2 C 0.4706(6) 0.0362(4) 0.6339(7) 0.0543(18) Uani 1 1 d . . . . .
C3 C 0.3859(7) 0.0552(5) 0.6719(10) 0.068(2) Uani 1 1 d . . . . .
C4 C 0.3969(6) 0.1141(5) 0.7483(8) 0.065(2) Uani 1 1 d . . . . .
C5 C 0.4881(7) 0.1315(4) 0.7602(7) 0.063(2) Uani 1 1 d . . . . .
C6 C 0.6313(6) 0.0761(6) 0.6761(12) 0.077(3) Uani 1 1 d . . . . .
H6A H 0.6582 0.1209 0.6925 0.092 Uiso 1 1 calc R U . . .
H6B H 0.6438 0.0629 0.5910 0.092 Uiso 1 1 calc R U . . .
C7 C 0.4878(10) -0.0271(5) 0.5565(11) 0.093(4) Uani 1 1 d . . . . .
H7A H 0.4358 -0.0380 0.5049 0.112 Uiso 1 1 calc R U . . .
H7B H 0.5022 -0.0654 0.6112 0.112 Uiso 1 1 calc R U . . .
H7C H 0.5364 -0.0183 0.5041 0.112 Uiso 1 1 calc R U . . .
C8 C 0.3031(8) 0.0151(8) 0.6460(16) 0.120(6) Uani 1 1 d . . . . .
H8A H 0.3002 -0.0220 0.7055 0.144 Uiso 1 1 calc R U . . .
H8B H 0.3027 -0.0036 0.5625 0.144 Uiso 1 1 calc R U . . .
H8C H 0.2529 0.0450 0.6532 0.144 Uiso 1 1 calc R U . . .
C9 C 0.3232(10) 0.1476(8) 0.8182(13) 0.121(6) Uani 1 1 d . . . . .
H9A H 0.3348 0.1962 0.8274 0.145 Uiso 1 1 calc R U . . .
H9B H 0.3203 0.1268 0.8997 0.145 Uiso 1 1 calc R U . . .
H9C H 0.2678 0.1410 0.7717 0.145 Uiso 1 1 calc R U . . .
C10 C 0.5283(12) 0.1845(6) 0.8423(10) 0.104(4) Uani 1 1 d . . . . .
H10A H 0.5875 0.1935 0.8183 0.125 Uiso 1 1 calc R U . . .
H10B H 0.5299 0.1686 0.9277 0.125 Uiso 1 1 calc R U . . .
H10C H 0.4940 0.2262 0.8350 0.125 Uiso 1 1 calc R U . . .
C11 C 0.6735(6) 0.0236(7) 0.7669(11) 0.089(3) Uani 1 1 d . . . . .
H11A H 0.6760 0.0426 0.8512 0.107 Uiso 1 1 calc R U . . .
H11B H 0.6373 -0.0178 0.7668 0.107 Uiso 1 1 calc R U . . .
C12 C 0.7656(8) 0.0050(10) 0.7311(17) 0.122(6) Uani 1 1 d . . . . .
H12A H 0.8011 0.0465 0.7245 0.147 Uiso 1 1 calc R U . . .
H12B H 0.7938 -0.0247 0.7947 0.147 Uiso 1 1 calc R U . . .
C13 C 0.8367(13) -0.0435(19) 0.564(2) 0.251(19) Uani 1 1 d . . . . .
H13A H 0.8666 -0.0796 0.6111 0.301 Uiso 1 1 calc R U . . .
H13B H 0.8727 -0.0026 0.5663 0.301 Uiso 1 1 calc R U . . .
H13C H 0.8262 -0.0581 0.4784 0.301 Uiso 1 1 calc R U . . .
C14 C 0.5778(5) 0.3320(4) 0.3959(9) 0.0575(19) Uani 1 1 d . . . . .
C15 C 0.5791(5) 0.3003(4) 0.2754(8) 0.0526(17) Uani 1 1 d . . . . .
C16 C 0.6305(5) 0.2383(4) 0.2882(8) 0.0551(18) Uani 1 1 d . . . . .
C17 C 0.6635(4) 0.2339(4) 0.4132(8) 0.0550(18) Uani 1 1 d . . . . .
C18 C 0.6321(5) 0.2907(5) 0.4817(8) 0.0597(19) Uani 1 1 d . . . . .
C19 C 0.5383(5) 0.4009(5) 0.4229(12) 0.074(3) Uani 1 1 d . . . . .
H19A H 0.5248 0.4031 0.5108 0.089 Uiso 1 1 calc R U . . .
H19B H 0.4834 0.4065 0.3729 0.089 Uiso 1 1 calc R U . . .
C20 C 0.5412(7) 0.3273(6) 0.1537(10) 0.082(3) Uani 1 1 d . . . . .
H20A H 0.5035 0.3660 0.1689 0.098 Uiso 1 1 calc R U . . .
H20B H 0.5073 0.2916 0.1111 0.098 Uiso 1 1 calc R U . . .
H20C H 0.5883 0.3417 0.1026 0.098 Uiso 1 1 calc R U . . .
C21 C 0.6561(9) 0.1920(6) 0.1820(12) 0.091(4) Uani 1 1 d . . . . .
H21A H 0.6870 0.1522 0.2158 0.109 Uiso 1 1 calc R U . . .
H21B H 0.6940 0.2169 0.1282 0.109 Uiso 1 1 calc R U . . .
H21C H 0.6038 0.1774 0.1346 0.109 Uiso 1 1 calc R U . . .
C22 C 0.7315(6) 0.1831(7) 0.4605(13) 0.090(4) Uani 1 1 d . . . . .
H22A H 0.7372 0.1855 0.5505 0.109 Uiso 1 1 calc R U . . .
H22B H 0.7873 0.1939 0.4263 0.109 Uiso 1 1 calc R U . . .
H22C H 0.7137 0.1374 0.4353 0.109 Uiso 1 1 calc R U . . .
C23 C 0.6568(7) 0.3081(8) 0.6137(11) 0.098(4) Uani 1 1 d . . . . .
H23A H 0.6194 0.3447 0.6410 0.118 Uiso 1 1 calc R U . . .
H23B H 0.7174 0.3228 0.6205 0.118 Uiso 1 1 calc R U . . .
H23C H 0.6494 0.2681 0.6655 0.118 Uiso 1 1 calc R U . . .
C24 C 0.6023(7) 0.4602(6) 0.3930(18) 0.117(6) Uani 1 1 d . . . . .
H24A H 0.6575 0.4539 0.4423 0.141 Uiso 1 1 calc R U . . .
H24B H 0.6155 0.4578 0.3050 0.141 Uiso 1 1 calc R U . . .
C25 C 0.5666(8) 0.5294(6) 0.4193(18) 0.115(5) Uani 1 1 d . . . . .
H25A H 0.5457 0.5303 0.5039 0.138 Uiso 1 1 calc R U . . .
H25B H 0.6133 0.5636 0.4144 0.138 Uiso 1 1 calc R U . . .
C26 C 0.4682(13) 0.6105(8) 0.3539(15) 0.127(6) Uani 1 1 d . . . . .
H26A H 0.5176 0.6417 0.3616 0.152 Uiso 1 1 calc R U . . .
H26B H 0.4365 0.6116 0.4297 0.152 Uiso 1 1 calc R U . . .
H26C H 0.4294 0.6243 0.2843 0.152 Uiso 1 1 calc R U . . .
C27 C 0.4974(5) 0.1243(4) 0.3927(7) 0.0483(17) Uani 1 1 d . . . . .
H27A H 0.5522 0.0983 0.4008 0.058 Uiso 1 1 calc R U . . .
H27B H 0.4586 0.1080 0.3236 0.058 Uiso 1 1 calc R U . . .
C28 C 0.4346(6) 0.2477(4) 0.5558(9) 0.0466(13) Uani 1 1 d . . . . .
H28A H 0.4650 0.2698 0.6274 0.056 Uiso 1 1 calc R U . . .
H28B H 0.3771 0.2682 0.5354 0.056 Uiso 1 1 calc R U . . .

loop_
_atom_site_aniso_label
_atom_site_aniso_U_11
_atom_site_aniso_U_22
_atom_site_aniso_U_33
_atom_site_aniso_U_23
_atom_site_aniso_U_13
_atom_site_aniso_U_12
Rh1 0.0341(2) 0.0426(2) 0.0368(2) -0.0005(2) 0.00491(17) 0.0030(2)
Rh2 0.03037(19) 0.0524(3) 0.0390(2) 0.0071(2) -0.00391(17) -0.0022(2)
S1 0.0375(8) 0.1018(18) 0.0735(15) -0.0077(12) -0.0107(9) -0.0063(10)
S2 0.0458(10) 0.1078(19) 0.0699(14) 0.0273(13) -0.0267(10) -0.0110(11)
O1 0.069(5) 0.105(7) 0.099(7) -0.020(6) -0.008(5) -0.030(5)
O2 0.047(4) 0.138(9) 0.127(9) -0.046(7) -0.011(5) 0.017(5)
O3 0.101(6) 0.129(7) 0.078(5) 0.000(5) -0.048(5) -0.017(5)
O4 0.068(7) 0.144(12) 0.087(8) 0.019(8) -0.028(6) 0.027(7)
O5 0.044(10) 0.079(15) 0.032(9) 0.012(9) -0.021(8) -0.022(10)
O6 0.042(6) 0.112(11) 0.090(9) 0.035(9) -0.027(6) -0.007(6)
O7 0.098(7) 0.187(12) 0.160(11) 0.037(9) 0.040(8) 0.066(7)
O8 0.096(6) 0.074(5) 0.179(10) -0.022(5) -0.012(6) -0.004(4)
C1 0.049(3) 0.051(4) 0.051(4) 0.015(3) 0.007(3) 0.010(3)
C2 0.072(5) 0.044(4) 0.048(4) 0.004(3) 0.012(4) -0.003(3)
C3 0.067(5) 0.064(5) 0.073(6) 0.023(4) 0.003(4) -0.007(4)
C4 0.062(5) 0.085(6) 0.050(4) 0.020(4) 0.022(4) 0.021(4)
C5 0.103(7) 0.045(4) 0.039(4) 0.001(3) -0.005(4) 0.008(4)
C6 0.050(4) 0.086(7) 0.096(7) 0.040(6) 0.010(5) 0.008(4)
C7 0.150(11) 0.046(4) 0.083(7) -0.007(4) 0.011(7) 0.000(6)
C8 0.072(7) 0.138(12) 0.147(13) 0.065(10) -0.014(8) -0.041(7)
C9 0.132(11) 0.150(12) 0.085(8) 0.030(8) 0.063(8) 0.079(10)
C10 0.172(14) 0.083(8) 0.055(6) -0.011(5) -0.017(7) -0.003(8)
C11 0.056(5) 0.123(9) 0.089(7) 0.042(6) 0.007(5) 0.026(5)
C12 0.062(6) 0.165(15) 0.141(13) 0.074(12) 0.013(8) 0.034(8)
C13 0.114(14) 0.50(6) 0.146(18) 0.10(3) 0.065(14) 0.12(2)
C14 0.037(3) 0.052(4) 0.085(6) -0.010(4) 0.009(3) -0.010(3)
C15 0.040(3) 0.062(4) 0.055(4) 0.007(3) -0.001(3) -0.004(3)
C16 0.052(4) 0.053(4) 0.062(5) 0.007(3) 0.018(4) -0.010(3)
C17 0.032(3) 0.068(5) 0.066(5) 0.017(4) 0.006(3) -0.002(3)
C18 0.031(3) 0.082(5) 0.064(5) 0.000(4) -0.008(3) -0.014(3)
C19 0.040(3) 0.058(5) 0.124(8) -0.019(5) 0.001(5) -0.008(3)
C20 0.080(6) 0.094(7) 0.071(6) 0.037(5) -0.005(5) -0.021(5)
C21 0.099(8) 0.073(6) 0.104(9) -0.014(6) 0.052(7) -0.011(6)
C22 0.045(4) 0.113(9) 0.115(9) 0.054(7) 0.016(5) 0.006(5)
C23 0.047(5) 0.177(14) 0.071(7) -0.018(7) -0.010(5) -0.020(6)
C24 0.050(5) 0.081(7) 0.220(18) -0.055(9) 0.011(7) -0.004(5)
C25 0.075(7) 0.069(7) 0.199(16) -0.053(8) 0.002(9) -0.025(6)
C26 0.169(16) 0.093(10) 0.116(12) 0.008(8) -0.024(11) -0.015(10)
C27 0.051(4) 0.057(4) 0.038(4) -0.005(3) 0.008(3) -0.006(3)
C28 0.046(3) 0.044(3) 0.050(4) 0.004(3) 0.007(3) 0.006(3)

loop_
_atom_type_symbol
_atom_type_description
_atom_type_scat_dispersion_real
_atom_type_scat_dispersion_imag
_atom_type_scat_source
C C 0.0033 0.0016
;
International Tables for Crystallography
(Vol. C, Tables 4.2.6.8 and 6.1.1.4)
;
H H 0.0000 0.0000
;
International Tables for Crystallography
(Vol. C, Table 6.1.1.4)
;
Rh Rh -1.1178 0.9187
;
International Tables for Crystallography
(Vol. C, Tables 4.2.6.8 and 6.1.1.4)
;
S S 0.1246 0.1234
;
International Tables for Crystallography
(Vol. C, Tables 4.2.6.8 and 6.1.1.4)
;
O O 0.0106 0.0060
;
International Tables for Crystallography
(Vol. C, Tables 4.2.6.8 and 6.1.1.4)
;

loop_
_geom_angle_atom_site_label_1
_geom_angle_atom_site_label_2
_geom_angle_atom_site_label_3
_geom_angle
_geom_angle_site_symmetry_1
_geom_angle_site_symmetry_3
_geom_angle_publ_flag
C28 Rh1 C27 99.9(4) . . ?
C28 Rh1 C4 104.2(4) . . ?
C27 Rh1 C4 154.0(3) . . ?
C28 Rh1 C3 138.4(4) . . ?
C27 Rh1 C3 121.5(4) . . ?
C4 Rh1 C3 36.7(4) . . ?
C28 Rh1 C2 156.2(4) . . ?
C27 Rh1 C2 93.2(3) . . ?
C4 Rh1 C2 60.8(3) . . ?
C3 Rh1 C2 36.6(3) . . ?
C28 Rh1 C5 95.9(3) . . ?
C27 Rh1 C5 131.1(4) . . ?
C4 Rh1 C5 36.8(4) . . ?
C3 Rh1 C5 61.4(4) . . ?
C2 Rh1 C5 60.8(3) . . ?
C28 Rh1 C1 121.6(3) . . ?
C27 Rh1 C1 97.2(3) . . ?
C4 Rh1 C1 61.5(3) . . ?
C3 Rh1 C1 61.4(3) . . ?
C2 Rh1 C1 36.1(3) . . ?
C5 Rh1 C1 37.1(3) . . ?
C28 Rh1 S1 87.0(3) . . ?
C27 Rh1 S1 88.5(2) . . ?
C4 Rh1 S1 102.5(3) . . ?
C3 Rh1 S1 89.6(3) . . ?
C2 Rh1 S1 113.4(2) . . ?
C5 Rh1 S1 138.6(3) . . ?
C1 Rh1 S1 149.0(2) . . ?
C28 Rh1 Rh2 50.4(3) . . ?
C27 Rh1 Rh2 50.0(2) . . ?
C4 Rh1 Rh2 150.1(3) . . ?
C3 Rh1 Rh2 171.2(3) . . ?
C2 Rh1 Rh2 135.4(2) . . ?
C5 Rh1 Rh2 120.7(2) . . ?
C1 Rh1 Rh2 114.49(18) . . ?
S1 Rh1 Rh2 92.54(7) . . ?
C27 Rh2 C28 99.4(3) . . ?
C27 Rh2 C14 157.6(3) . . ?
C28 Rh2 C14 98.9(3) . . ?
C27 Rh2 C15 128.1(3) . . ?
C28 Rh2 C15 132.3(3) . . ?
C14 Rh2 C15 37.2(3) . . ?
C27 Rh2 C16 97.0(3) . . ?
C28 Rh2 C16 156.5(3) . . ?
C14 Rh2 C16 61.9(3) . . ?
C15 Rh2 C16 37.2(3) . . ?
C27 Rh2 S2 86.8(2) . . ?
C28 Rh2 S2 87.8(3) . . ?
C14 Rh2 S2 106.6(2) . . ?
C15 Rh2 S2 89.8(2) . . ?
C16 Rh2 S2 109.9(2) . . ?
C27 Rh2 C18 127.7(3) . . ?
C28 Rh2 C18 96.0(3) . . ?
C14 Rh2 C18 37.0(3) . . ?
C15 Rh2 C18 61.2(3) . . ?
C16 Rh2 C18 60.6(3) . . ?
S2 Rh2 C18 143.7(2) . . ?
C27 Rh2 C17 97.9(3) . . ?
C28 Rh2 C17 124.4(4) . . ?
C14 Rh2 C17 60.9(3) . . ?
C15 Rh2 C17 60.6(3) . . ?
C16 Rh2 C17 35.8(3) . . ?
S2 Rh2 C17 145.6(2) . . ?
C18 Rh2 C17 35.8(3) . . ?
C27 Rh2 Rh1 50.1(2) . . ?
C28 Rh2 Rh1 49.85(19) . . ?
C14 Rh2 Rh1 143.7(2) . . ?
C15 Rh2 Rh1 177.4(2) . . ?
C16 Rh2 Rh1 140.2(2) . . ?
S2 Rh2 Rh1 91.87(6) . . ?
C18 Rh2 Rh1 118.0(2) . . ?
C17 Rh2 Rh1 117.22(19) . . ?
O1 S1 O2 118.3(6) . . ?
O1 S1 O5 65.1(10) . . ?
O2 S1 O5 120.7(11) . . ?
O1 S1 O6 107.7(8) . . ?
O2 S1 O6 81.5(8) . . ?
O5 S1 O6 48.2(10) . . ?
O1 S1 Rh1 117.2(5) . . ?
O2 S1 Rh1 116.2(4) . . ?
O5 S1 Rh1 109.4(7) . . ?
O6 S1 Rh1 108.9(4) . . ?
O4 S2 O3 119.5(7) . . ?
O4 S2 O6 72.7(8) . . ?
O3 S2 O6 117.4(7) . . ?
O4 S2 O5 113.9(11) . . ?
O3 S2 O5 78.3(8) . . ?
O6 S2 O5 46.6(9) . . ?
O4 S2 Rh2 116.6(6) . . ?
O3 S2 Rh2 113.9(4) . . ?
O6 S2 Rh2 110.2(4) . . ?
O5 S2 Rh2 108.0(6) . . ?
S1 O1 O5 63.4(9) . . ?
S2 O4 O6 59.8(7) . . ?
O6 O5 S1 71.7(12) . . ?
O6 O5 O1 116.5(16) . . ?
S1 O5 O1 51.5(7) . . ?
O6 O5 S2 60.9(11) . . ?
S1 O5 S2 114.6(12) . . ?
O1 O5 S2 161.6(12) . . ?
O5 O6 S2 72.5(12) . . ?
O5 O6 S1 60.1(10) . . ?
S2 O6 S1 114.7(8) . . ?
O5 O6 O4 114.5(14) . . ?
S2 O6 O4 47.5(6) . . ?
S1 O6 O4 158.2(8) . . ?
C13 O7 C12 115.0(19) . . ?
C26 O8 C25 111.0(11) . . ?
C2 C1 C5 106.8(7) . . ?
C2 C1 C6 126.0(8) . . ?
C5 C1 C6 126.8(9) . . ?
C2 C1 Rh1 71.2(4) . . ?
C5 C1 Rh1 71.2(4) . . ?
C6 C1 Rh1 127.9(6) . . ?
C1 C2 C3 109.8(7) . . ?
C1 C2 C7 126.5(9) . . ?
C3 C2 C7 123.6(9) . . ?
C1 C2 Rh1 72.7(4) . . ?
C3 C2 Rh1 71.1(5) . . ?
C7 C2 Rh1 125.6(6) . . ?
C4 C3 C2 107.1(8) . . ?
C4 C3 C8 127.2(11) . . ?
C2 C3 C8 125.4(11) . . ?
C4 C3 Rh1 71.0(5) . . ?
C2 C3 Rh1 72.3(5) . . ?
C8 C3 Rh1 127.0(8) . . ?
C3 C4 C5 109.3(7) . . ?
C3 C4 C9 124.2(11) . . ?
C5 C4 C9 126.1(11) . . ?
C3 C4 Rh1 72.3(5) . . ?
C5 C4 Rh1 73.4(4) . . ?
C9 C4 Rh1 125.9(7) . . ?
C4 C5 C1 106.9(7) . . ?
C4 C5 C10 126.4(10) . . ?
C1 C5 C10 126.5(11) . . ?
C4 C5 Rh1 69.8(5) . . ?
C1 C5 Rh1 71.6(4) . . ?
C10 C5 Rh1 128.3(7) . . ?
C1 C6 C11 113.4(8) . . ?
C1 C6 H6A 108.9 . . ?
C11 C6 H6A 108.9 . . ?
C1 C6 H6B 108.9 . . ?
C11 C6 H6B 108.9 . . ?
H6A C6 H6B 107.7 . . ?
C2 C7 H7A 109.5 . . ?
C2 C7 H7B 109.5 . . ?
H7A C7 H7B 109.5 . . ?
C2 C7 H7C 109.5 . . ?
H7A C7 H7C 109.5 . . ?
H7B C7 H7C 109.5 . . ?
C3 C8 H8A 109.5 . . ?
C3 C8 H8B 109.5 . . ?
H8A C8 H8B 109.5 . . ?
C3 C8 H8C 109.5 . . ?
H8A C8 H8C 109.5 . . ?
H8B C8 H8C 109.5 . . ?
C4 C9 H9A 109.5 . . ?
C4 C9 H9B 109.5 . . ?
H9A C9 H9B 109.5 . . ?
C4 C9 H9C 109.5 . . ?
H9A C9 H9C 109.5 . . ?
H9B C9 H9C 109.5 . . ?
C5 C10 H10A 109.5 . . ?
C5 C10 H10B 109.5 . . ?
H10A C10 H10B 109.5 . . ?
C5 C10 H10C 109.5 . . ?
H10A C10 H10C 109.5 . . ?
H10B C10 H10C 109.5 . . ?
C12 C11 C6 111.2(9) . . ?
C12 C11 H11A 109.4 . . ?
C6 C11 H11A 109.4 . . ?
C12 C11 H11B 109.4 . . ?
C6 C11 H11B 109.4 . . ?
H11A C11 H11B 108.0 . . ?
O7 C12 C11 108.1(13) . . ?
O7 C12 H12A 110.1 . . ?
C11 C12 H12A 110.1 . . ?
O7 C12 H12B 110.1 . . ?
C11 C12 H12B 110.1 . . ?
H12A C12 H12B 108.4 . . ?
O7 C13 H13A 109.5 . . ?
O7 C13 H13B 109.5 . . ?
H13A C13 H13B 109.5 . . ?
O7 C13 H13C 109.5 . . ?
H13A C13 H13C 109.5 . . ?
H13B C13 H13C 109.5 . . ?
C15 C14 C18 107.5(7) . . ?
C15 C14 C19 125.6(9) . . ?
C18 C14 C19 126.3(9) . . ?
C15 C14 Rh2 71.6(4) . . ?
C18 C14 Rh2 74.0(4) . . ?
C19 C14 Rh2 126.8(5) . . ?
C14 C15 C16 107.9(7) . . ?
C14 C15 C20 127.8(9) . . ?
C16 C15 C20 124.1(9) . . ?
C14 C15 Rh2 71.2(4) . . ?
C16 C15 Rh2 72.1(4) . . ?
C20 C15 Rh2 125.9(6) . . ?
C17 C16 C15 107.9(7) . . ?
C17 C16 C21 125.7(9) . . ?
C15 C16 C21 125.8(9) . . ?
C17 C16 Rh2 74.1(4) . . ?
C15 C16 Rh2 70.7(4) . . ?
C21 C16 Rh2 127.8(6) . . ?
C16 C17 C18 109.3(7) . . ?
C16 C17 C22 124.6(9) . . ?
C18 C17 C22 125.5(9) . . ?
C16 C17 Rh2 70.1(4) . . ?
C18 C17 Rh2 71.8(4) . . ?
C22 C17 Rh2 131.3(6) . . ?
C17 C18 C14 107.4(7) . . ?
C17 C18 C23 126.4(9) . . ?
C14 C18 C23 126.0(10) . . ?
C17 C18 Rh2 72.4(4) . . ?
C14 C18 Rh2 69.0(4) . . ?
C23 C18 Rh2 127.9(7) . . ?
C14 C19 C24 111.2(7) . . ?
C14 C19 H19A 109.4 . . ?
C24 C19 H19A 109.4 . . ?
C14 C19 H19B 109.4 . . ?
C24 C19 H19B 109.4 . . ?
H19A C19 H19B 108.0 . . ?
C15 C20 H20A 109.5 . . ?
C15 C20 H20B 109.5 . . ?
H20A C20 H20B 109.5 . . ?
C15 C20 H20C 109.5 . . ?
H20A C20 H20C 109.5 . . ?
H20B C20 H20C 109.5 . . ?
C16 C21 H21A 109.5 . . ?
C16 C21 H21B 109.5 . . ?
H21A C21 H21B 109.5 . . ?
C16 C21 H21C 109.5 . . ?
H21A C21 H21C 109.5 . . ?
H21B C21 H21C 109.5 . . ?
C17 C22 H22A 109.5 . . ?
C17 C22 H22B 109.5 . . ?
H22A C22 H22B 109.5 . . ?
C17 C22 H22C 109.5 . . ?
H22A C22 H22C 109.5 . . ?
H22B C22 H22C 109.5 . . ?
C18 C23 H23A 109.5 . . ?
C18 C23 H23B 109.5 . . ?
H23A C23 H23B 109.5 . . ?
C18 C23 H23C 109.5 . . ?
H23A C23 H23C 109.5 . . ?
H23B C23 H23C 109.5 . . ?
C25 C24 C19 113.3(9) . . ?
C25 C24 H24A 108.9 . . ?
C19 C24 H24A 108.9 . . ?
C25 C24 H24B 108.9 . . ?
C19 C24 H24B 108.9 . . ?
H24A C24 H24B 107.7 . . ?
O8 C25 C24 110.9(11) . . ?
O8 C25 H25A 109.5 . . ?
C24 C25 H25A 109.5 . . ?
O8 C25 H25B 109.5 . . ?
C24 C25 H25B 109.5 . . ?
H25A C25 H25B 108.0 . . ?
O8 C26 H26A 109.5 . . ?
O8 C26 H26B 109.5 . . ?
H26A C26 H26B 109.5 . . ?
O8 C26 H26C 109.5 . . ?
H26A C26 H26C 109.5 . . ?
H26B C26 H26C 109.5 . . ?
Rh2 C27 Rh1 79.9(3) . . ?
Rh2 C27 H27A 115.3 . . ?
Rh1 C27 H27A 115.3 . . ?
Rh2 C27 H27B 115.3 . . ?
Rh1 C27 H27B 115.3 . . ?
H27A C27 H27B 112.3 . . ?
Rh1 C28 Rh2 79.8(3) . . ?
Rh1 C28 H28A 115.3 . . ?
Rh2 C28 H28A 115.3 . . ?
Rh1 C28 H28B 115.3 . . ?
Rh2 C28 H28B 115.3 . . ?
H28A C28 H28B 112.3 . . ?

loop_
_geom_bond_atom_site_label_1
_geom_bond_atom_site_label_2
_geom_bond_distance
_geom_bond_site_symmetry_2
_geom_bond_publ_flag
Rh1 C28 2.041(7) . ?
Rh1 C27 2.046(8) . ?
Rh1 C4 2.223(8) . ?
Rh1 C3 2.240(8) . ?
Rh1 C2 2.255(7) . ?
Rh1 C5 2.270(8) . ?
Rh1 C1 2.275(7) . ?
Rh1 S1 2.281(2) . ?
Rh1 Rh2 2.6275(6) . ?
Rh2 C27 2.046(8) . ?
Rh2 C28 2.056(9) . ?
Rh2 C14 2.230(7) . ?
Rh2 C15 2.234(8) . ?
Rh2 C16 2.254(7) . ?
Rh2 S2 2.281(2) . ?
Rh2 C18 2.296(7) . ?
Rh2 C17 2.305(7) . ?
S1 O1 1.369(10) . ?
S1 O2 1.400(9) . ?
S1 O5 1.565(19) . ?
S1 O6 1.713(14) . ?
S2 O4 1.380(14) . ?
S2 O3 1.430(10) . ?
S2 O6 1.617(14) . ?
S2 O5 1.77(2) . ?
O1 O5 1.59(2) . ?
O4 O6 1.79(2) . ?
O5 O6 1.35(3) . ?
O7 C13 1.343(18) . ?
O7 C12 1.41(2) . ?
O8 C26 1.347(17) . ?
O8 C25 1.381(18) . ?
C1 C2 1.404(12) . ?
C1 C5 1.447(11) . ?
C1 C6 1.477(11) . ?
C2 C3 1.411(13) . ?
C2 C7 1.507(12) . ?
C3 C4 1.405(15) . ?
C3 C8 1.486(15) . ?
C4 C5 1.419(14) . ?
C4 C9 1.518(12) . ?
C5 C10 1.460(14) . ?
C6 C11 1.521(13) . ?
C6 H6A 0.9700 . ?
C6 H6B 0.9700 . ?
C7 H7A 0.9600 . ?
C7 H7B 0.9600 . ?
C7 H7C 0.9600 . ?
C8 H8A 0.9600 . ?
C8 H8B 0.9600 . ?
C8 H8C 0.9600 . ?
C9 H9A 0.9600 . ?
C9 H9B 0.9600 . ?
C9 H9C 0.9600 . ?
C10 H10A 0.9600 . ?
C10 H10B 0.9600 . ?
C10 H10C 0.9600 . ?
C11 C12 1.506(15) . ?
C11 H11A 0.9700 . ?
C11 H11B 0.9700 . ?
C12 H12A 0.9700 . ?
C12 H12B 0.9700 . ?
C13 H13A 0.9600 . ?
C13 H13B 0.9600 . ?
C13 H13C 0.9600 . ?
C14 C15 1.423(12) . ?
C14 C18 1.439(12) . ?
C14 C19 1.495(12) . ?
C15 C16 1.431(12) . ?
C15 C20 1.487(12) . ?
C16 C17 1.402(12) . ?
C16 C21 1.509(13) . ?
C17 C18 1.414(13) . ?
C17 C22 1.490(12) . ?
C18 C23 1.476(14) . ?
C19 C24 1.545(15) . ?
C19 H19A 0.9700 . ?
C19 H19B 0.9700 . ?
C20 H20A 0.9600 . ?
C20 H20B 0.9600 . ?
C20 H20C 0.9600 . ?
C21 H21A 0.9600 . ?
C21 H21B 0.9600 . ?
C21 H21C 0.9600 . ?
C22 H22A 0.9600 . ?
C22 H22B 0.9600 . ?
C22 H22C 0.9600 . ?
C23 H23A 0.9600 . ?
C23 H23B 0.9600 . ?
C23 H23C 0.9600 . ?
C24 C25 1.474(15) . ?
C24 H24A 0.9700 . ?
C24 H24B 0.9700 . ?
C25 H25A 0.9700 . ?
C25 H25B 0.9700 . ?
C26 H26A 0.9600 . ?
C26 H26B 0.9600 . ?
C26 H26C 0.9600 . ?
C27 H27A 0.9700 . ?
C27 H27B 0.9700 . ?
C28 H28A 0.9700 . ?
C28 H28B 0.9700 . ?

loop_
_geom_torsion_atom_site_label_1
_geom_torsion_atom_site_label_2
_geom_torsion_atom_site_label_3
_geom_torsion_atom_site_label_4
_geom_torsion
_geom_torsion_site_symmetry_1
_geom_torsion_site_symmetry_2
_geom_torsion_site_symmetry_3
_geom_torsion_site_symmetry_4
_geom_torsion_publ_flag
O2 S1 O1 O5 112.8(12) . . . . ?
O6 S1 O1 O5 23.1(10) . . . . ?
Rh1 S1 O1 O5 -100.0(10) . . . . ?
O3 S2 O4 O6 112.1(8) . . . . ?
O5 S2 O4 O6 22.4(9) . . . . ?
Rh2 S2 O4 O6 -104.4(6) . . . . ?
O1 S1 O5 O6 149.9(12) . . . . ?
O2 S1 O5 O6 40.4(12) . . . . ?
Rh1 S1 O5 O6 -98.4(9) . . . . ?
O2 S1 O5 O1 -109.4(10) . . . . ?
O6 S1 O5 O1 -149.9(12) . . . . ?
Rh1 S1 O5 O1 111.7(6) . . . . ?
O1 S1 O5 S2 -165.8(17) . . . . ?
O2 S1 O5 S2 84.8(14) . . . . ?
O6 S1 O5 S2 44.3(11) . . . . ?
Rh1 S1 O5 S2 -54.1(16) . . . . ?
S1 O1 O5 O6 -32.2(11) . . . . ?
S1 O1 O5 S2 45(6) . . . . ?
O4 S2 O5 O6 -30.0(12) . . . . ?
O3 S2 O5 O6 -147.3(10) . . . . ?
Rh2 S2 O5 O6 101.1(9) . . . . ?
O4 S2 O5 S1 -79.4(15) . . . . ?
O3 S2 O5 S1 163.3(16) . . . . ?
O6 S2 O5 S1 -49.4(13) . . . . ?
Rh2 S2 O5 S1 51.7(16) . . . . ?
O4 S2 O5 O1 -117(6) . . . . ?
O3 S2 O5 O1 126(6) . . . . ?
O6 S2 O5 O1 -87(6) . . . . ?
Rh2 S2 O5 O1 14(6) . . . . ?
S1 O5 O6 S2 133.3(7) . . . . ?
O1 O5 O6 S2 159.4(14) . . . . ?
O1 O5 O6 S1 26.1(9) . . . . ?
S2 O5 O6 S1 -133.3(7) . . . . ?
S1 O5 O6 O4 156.2(9) . . . . ?
O1 O5 O6 O4 -177.8(10) . . . . ?
S2 O5 O6 O4 22.9(8) . . . . ?
O4 S2 O6 O5 151.4(12) . . . . ?
O3 S2 O6 O5 36.6(11) . . . . ?
Rh2 S2 O6 O5 -96.0(10) . . . . ?
O4 S2 O6 S1 -164.7(11) . . . . ?
O3 S2 O6 S1 80.5(10) . . . . ?
O5 S2 O6 S1 44.0(10) . . . . ?
Rh2 S2 O6 S1 -52.1(10) . . . . ?
O3 S2 O6 O4 -114.8(8) . . . . ?
O5 S2 O6 O4 -151.4(12) . . . . ?
Rh2 S2 O6 O4 112.6(6) . . . . ?
O1 S1 O6 O5 -28.5(11) . . . . ?
O2 S1 O6 O5 -145.6(11) . . . . ?
Rh1 S1 O6 O5 99.5(10) . . . . ?
O1 S1 O6 S2 -78.3(10) . . . . ?
O2 S1 O6 S2 164.6(10) . . . . ?
O5 S1 O6 S2 -49.8(12) . . . . ?
Rh1 S1 O6 S2 49.7(11) . . . . ?
O1 S1 O6 O4 -110(3) . . . . ?
O2 S1 O6 O4 133(3) . . . . ?
O5 S1 O6 O4 -81(3) . . . . ?
Rh1 S1 O6 O4 18(4) . . . . ?
S2 O4 O6 O5 -30.2(11) . . . . ?
S2 O4 O6 S1 40(3) . . . . ?
C5 C1 C2 C3 0.9(9) . . . . ?
C6 C1 C2 C3 174.5(8) . . . . ?
Rh1 C1 C2 C3 -61.8(6) . . . . ?
C5 C1 C2 C7 -175.4(9) . . . . ?
C6 C1 C2 C7 -1.9(13) . . . . ?
Rh1 C1 C2 C7 121.8(9) . . . . ?
C5 C1 C2 Rh1 62.7(5) . . . . ?
C6 C1 C2 Rh1 -123.7(8) . . . . ?
C1 C2 C3 C4 -0.1(9) . . . . ?
C7 C2 C3 C4 176.4(8) . . . . ?
Rh1 C2 C3 C4 -62.9(6) . . . . ?
C1 C2 C3 C8 -174.0(9) . . . . ?
C7 C2 C3 C8 2.5(15) . . . . ?
Rh1 C2 C3 C8 123.2(10) . . . . ?
C1 C2 C3 Rh1 62.8(5) . . . . ?
C7 C2 C3 Rh1 -120.7(9) . . . . ?
C2 C3 C4 C5 -0.8(10) . . . . ?
C8 C3 C4 C5 173.0(10) . . . . ?
Rh1 C3 C4 C5 -64.5(6) . . . . ?
C2 C3 C4 C9 -174.4(9) . . . . ?
C8 C3 C4 C9 -0.6(16) . . . . ?
Rh1 C3 C4 C9 121.9(9) . . . . ?
C2 C3 C4 Rh1 63.7(6) . . . . ?
C8 C3 C4 Rh1 -122.5(11) . . . . ?
C3 C4 C5 C1 1.4(9) . . . . ?
C9 C4 C5 C1 174.8(9) . . . . ?
Rh1 C4 C5 C1 -62.5(5) . . . . ?
C3 C4 C5 C10 -172.8(9) . . . . ?
C9 C4 C5 C10 0.6(15) . . . . ?
Rh1 C4 C5 C10 123.3(9) . . . . ?
C3 C4 C5 Rh1 63.8(6) . . . . ?
C9 C4 C5 Rh1 -122.7(10) . . . . ?
C2 C1 C5 C4 -1.4(8) . . . . ?
C6 C1 C5 C4 -174.9(8) . . . . ?
Rh1 C1 C5 C4 61.3(5) . . . . ?
C2 C1 C5 C10 172.8(9) . . . . ?
C6 C1 C5 C10 -0.7(13) . . . . ?
Rh1 C1 C5 C10 -124.5(9) . . . . ?
C2 C1 C5 Rh1 -62.7(5) . . . . ?
C6 C1 C5 Rh1 123.8(8) . . . . ?
C2 C1 C6 C11 -78.3(14) . . . . ?
C5 C1 C6 C11 94.0(12) . . . . ?
Rh1 C1 C6 C11 -171.8(8) . . . . ?
C1 C6 C11 C12 164.6(13) . . . . ?
C13 O7 C12 C11 173.6(18) . . . . ?
C6 C11 C12 O7 -65.7(17) . . . . ?
C18 C14 C15 C16 2.5(8) . . . . ?
C19 C14 C15 C16 174.2(7) . . . . ?
Rh2 C14 C15 C16 -63.3(5) . . . . ?
C18 C14 C15 C20 -172.8(8) . . . . ?
C19 C14 C15 C20 -1.1(13) . . . . ?
Rh2 C14 C15 C20 121.4(9) . . . . ?
C18 C14 C15 Rh2 65.8(5) . . . . ?
C19 C14 C15 Rh2 -122.5(7) . . . . ?
C14 C15 C16 C17 -2.6(8) . . . . ?
C20 C15 C16 C17 173.0(7) . . . . ?
Rh2 C15 C16 C17 -65.3(5) . . . . ?
C14 C15 C16 C21 -174.1(8) . . . . ?
C20 C15 C16 C21 1.4(13) . . . . ?
Rh2 C15 C16 C21 123.2(9) . . . . ?
C14 C15 C16 Rh2 62.7(5) . . . . ?
C20 C15 C16 Rh2 -121.7(8) . . . . ?
C15 C16 C17 C18 1.6(8) . . . . ?
C21 C16 C17 C18 173.2(8) . . . . ?
Rh2 C16 C17 C18 -61.4(5) . . . . ?
C15 C16 C17 C22 -169.9(8) . . . . ?
C21 C16 C17 C22 1.7(13) . . . . ?
Rh2 C16 C17 C22 127.1(8) . . . . ?
C15 C16 C17 Rh2 63.0(5) . . . . ?
C21 C16 C17 Rh2 -125.4(8) . . . . ?
C16 C17 C18 C14 0.0(8) . . . . ?
C22 C17 C18 C14 171.4(7) . . . . ?
Rh2 C17 C18 C14 -60.4(5) . . . . ?
C16 C17 C18 C23 -175.1(9) . . . . ?
C22 C17 C18 C23 -3.7(13) . . . . ?
Rh2 C17 C18 C23 124.5(9) . . . . ?
C16 C17 C18 Rh2 60.4(5) . . . . ?
C22 C17 C18 Rh2 -128.2(8) . . . . ?
C15 C14 C18 C17 -1.6(8) . . . . ?
C19 C14 C18 C17 -173.1(7) . . . . ?
Rh2 C14 C18 C17 62.6(5) . . . . ?
C15 C14 C18 C23 173.5(8) . . . . ?
C19 C14 C18 C23 1.9(13) . . . . ?
Rh2 C14 C18 C23 -122.3(9) . . . . ?
C15 C14 C18 Rh2 -64.2(5) . . . . ?
C19 C14 C18 Rh2 124.2(8) . . . . ?
C15 C14 C19 C24 -81.3(12) . . . . ?
C18 C14 C19 C24 88.8(13) . . . . ?
Rh2 C14 C19 C24 -174.1(9) . . . . ?
C14 C19 C24 C25 -179.5(13) . . . . ?
C26 O8 C25 C24 -176.6(14) . . . . ?
C19 C24 C25 O8 -70.0(19) . . . . ?
